data_8106030
loop_
_publ_author_name
'Xu, Chunying'
'Li, Jili'
'Li, Minghui'
'Cui, Lu'

_publ_section_title
;
 Crystal structure of
 poly[(\m2-1,4-bis((2-ethyl-1H-benzo[d]imidazol-1-yl)methyl)benzene-\k2
 N:N&#x2032;)-(\m2-4,4&#x2032;-sulfonyldibenzoato-\k2
 O:O&#x2032;)zinc(II)], C40H34N4O6SZn
;
_journal_issue 1
_journal_name_full 'Zeitschrift f\"ur Kristallographie - New Crystal Structures'
_journal_page_first 17
_journal_page_last 19
_journal_paper_doi 10.1515/ncrs-2017-0075
_journal_volume 233
_journal_year 2018
_chemical_formula_moiety 'C40 H34 N4 O6 S Zn'
_chemical_formula_sum 'C40 H34 N4 O6 S Zn'
_chemical_formula_weight 764.14
_space_group_IT_number 2
_space_group_name_Hall '-P 1'
_space_group_name_H-M_alt 'P -1'
_symmetry_cell_setting triclinic
_symmetry_space_group_name_Hall '-P 1'
_symmetry_space_group_name_H-M 'P -1'
_atom_sites_solution_hydrogens geom
_atom_sites_solution_primary direct
_atom_sites_solution_secondary difmap
_audit_creation_method SHELXL-97
_cell_angle_alpha 75.30(3)
_cell_angle_beta 86.09(3)
_cell_angle_gamma 84.91(3)
_cell_formula_units_Z 2
_cell_length_a 11.157(2)
_cell_length_b 11.867(2)
_cell_length_c 14.141(3)
_cell_measurement_reflns_used 6039
_cell_measurement_temperature 293(2)
_cell_measurement_theta_max 29.1161
_cell_measurement_theta_min 1.8344
_cell_volume 1801.8(6)
_computing_cell_refinement 'CrystalClear (Rigaku/MSC Inc., 2006)'
_computing_data_collection 'CrystalClear (Rigaku/MSC Inc., 2006)'
_computing_data_reduction 'CrystalClear (Rigaku/MSC Inc., 2006)'
_computing_molecular_graphics SHELXTL
_computing_publication_material SHELXTL
_computing_structure_refinement 'SHELXL-97 (Sheldrick, 1997)'
_computing_structure_solution 'SHELXS-97 (Sheldrick, 1990)'
_diffrn_ambient_temperature 293(2)
_diffrn_detector_area_resol_mean 28.5714
_diffrn_measured_fraction_theta_full 0.979
_diffrn_measured_fraction_theta_max 0.979
_diffrn_measurement_device_type 'Rigaku Saturn'
_diffrn_measurement_method \w
_diffrn_radiation_monochromator graphite
_diffrn_radiation_source 'fine-focus sealed tube'
_diffrn_radiation_type MoK\a
_diffrn_radiation_wavelength 0.71073
_diffrn_reflns_av_R_equivalents 0.0223
_diffrn_reflns_av_sigmaI/netI 0.0388
_diffrn_reflns_limit_h_max 13
_diffrn_reflns_limit_h_min -13
_diffrn_reflns_limit_k_max 14
_diffrn_reflns_limit_k_min -13
_diffrn_reflns_limit_l_max 17
_diffrn_reflns_limit_l_min -17
_diffrn_reflns_number 12744
_diffrn_reflns_theta_full 25.50
_diffrn_reflns_theta_max 25.50
_diffrn_reflns_theta_min 1.83
_exptl_absorpt_coefficient_mu 0.793
_exptl_absorpt_correction_T_max 1.0000
_exptl_absorpt_correction_T_min 0.9282
_exptl_absorpt_correction_type multi-scan
_exptl_absorpt_process_details 'Jacobson, R. (1998) Private communication'
_exptl_crystal_colour Colourless
_exptl_crystal_density_diffrn 1.408
_exptl_crystal_density_method 'not measured'
_exptl_crystal_description Prism
_exptl_crystal_F_000 792
_exptl_crystal_size_max 0.33
_exptl_crystal_size_mid 0.22
_exptl_crystal_size_min 0.19
_refine_diff_density_max 0.742
_refine_diff_density_min -0.367
_refine_diff_density_rms 0.052
_refine_ls_extinction_method none
_refine_ls_goodness_of_fit_ref 1.138
_refine_ls_hydrogen_treatment mixed
_refine_ls_matrix_type full
_refine_ls_number_parameters 471
_refine_ls_number_reflns 6572
_refine_ls_number_restraints 6
_refine_ls_restrained_S_all 1.139
_refine_ls_R_factor_all 0.0490
_refine_ls_R_factor_gt 0.0419
_refine_ls_shift/su_max 0.000
_refine_ls_shift/su_mean 0.000
_refine_ls_structure_factor_coef Fsqd
_refine_ls_weighting_details 'calc w=1/[\s^2^(Fo^2^)+(0.0480P)^2^+0.4303P] where P=(Fo^2^+2Fc^2^)/3'
_refine_ls_weighting_scheme calc
_refine_ls_wR_factor_gt 0.1019
_refine_ls_wR_factor_ref 0.1063
_reflns_number_gt 5779
_reflns_number_total 6572
_reflns_threshold_expression >2sigma(I)
_cod_data_source_file suppl_ncrs-2017-0075_suppl.cif
_cod_data_source_block 1
_cod_depositor_comments
;
The following automatic conversions were performed:

data item '_exptl_absorpt_correction_type' value 'Multi-scan' was
changed to 'multi-scan' in accordance with the built-in table derived
from the CIF Core dictionary named 'cif_core.dic' version 2.4.5 last
updated on 2014-11-21.

Automatic conversion script
Id: cif_fix_values 8738 2021-04-28 16:35:53Z antanas 
;
_cod_original_sg_symbol_H-M P-1
_cod_database_code 8106030

loop_
_symmetry_equiv_pos_as_xyz
'x, y, z'
'-x, -y, -z'

loop_
_atom_site_label
_atom_site_type_symbol
_atom_site_fract_x
_atom_site_fract_y
_atom_site_fract_z
_atom_site_U_iso_or_equiv
_atom_site_adp_type
_atom_site_occupancy
_atom_site_symmetry_multiplicity
_atom_site_calc_flag
_atom_site_refinement_flags
_atom_site_disorder_assembly
_atom_site_disorder_group
C1 C 1.1481(4) 0.4153(4) 0.0119(3) 0.0914(13) Uani 1 1 d U . .
H1A H 1.0896 0.4643 0.0389 0.137 Uiso 1 1 calc R . .
H1B H 1.1180 0.4012 -0.0458 0.137 Uiso 1 1 calc R . .
H1C H 1.2218 0.4535 -0.0050 0.137 Uiso 1 1 calc R . .
C2 C 1.1707(3) 0.3042(3) 0.0840(2) 0.0521(8) Uani 1 1 d . . .
H2A H 1.0993 0.2608 0.0943 0.063 Uiso 1 1 calc R . .
H2B H 1.2359 0.2581 0.0595 0.063 Uiso 1 1 calc R . .
C3 C 1.2029(2) 0.3240(2) 0.1785(2) 0.0359(6) Uani 1 1 d . . .
C4 C 1.1899(2) 0.3701(2) 0.31838(19) 0.0328(6) Uani 1 1 d . . .
C5 C 1.1536(3) 0.4035(2) 0.4039(2) 0.0414(7) Uani 1 1 d . . .
H5 H 1.0725 0.4190 0.4196 0.050 Uiso 1 1 calc R . .
C6 C 1.2411(3) 0.4127(3) 0.4644(2) 0.0520(8) Uani 1 1 d . . .
H6 H 1.2189 0.4358 0.5217 0.062 Uiso 1 1 calc R . .
C7 C 1.3626(3) 0.3883(3) 0.4420(2) 0.0576(9) Uani 1 1 d . . .
H7 H 1.4193 0.3939 0.4854 0.069 Uiso 1 1 calc R . .
C8 C 1.4009(3) 0.3561(3) 0.3577(2) 0.0492(8) Uani 1 1 d . . .
H8 H 1.4821 0.3399 0.3429 0.059 Uiso 1 1 calc R . .
C9 C 1.3118(2) 0.3489(2) 0.29545(19) 0.0345(6) Uani 1 1 d . . .
C10 C 1.4282(2) 0.2968(3) 0.1501(2) 0.0431(7) Uani 1 1 d . . .
H10A H 1.4171 0.2339 0.1198 0.052 Uiso 1 1 calc R . .
H10B H 1.4930 0.2708 0.1948 0.052 Uiso 1 1 calc R . .
C11 C 1.4644(2) 0.4019(2) 0.0717(2) 0.0380(6) Uani 1 1 d . . .
C12 C 1.5015(3) 0.4979(3) 0.0966(2) 0.0502(8) Uani 1 1 d . . .
H12 H 1.5030 0.4975 0.1623 0.060 Uiso 1 1 calc R . .
C13 C 1.4639(3) 0.4059(3) -0.0266(2) 0.0498(8) Uani 1 1 d . . .
H13 H 1.4397 0.3424 -0.0459 0.060 Uiso 1 1 calc R . .
C14 C 0.6823(2) 0.2996(3) 0.4812(2) 0.0462(7) Uani 1 1 d . . .
H14A H 0.6711 0.3211 0.4120 0.069 Uiso 1 1 calc R . .
H14B H 0.6619 0.3663 0.5074 0.069 Uiso 1 1 calc R . .
H14C H 0.6314 0.2385 0.5124 0.069 Uiso 1 1 calc R . .
C15 C 0.8137(2) 0.2568(2) 0.49975(19) 0.0367(6) Uani 1 1 d . . .
H15A H 0.8633 0.3226 0.4782 0.044 Uiso 1 1 calc R . .
H15B H 0.8222 0.2258 0.5696 0.044 Uiso 1 1 calc R . .
C16 C 0.8581(2) 0.1658(2) 0.44899(19) 0.0313(6) Uani 1 1 d . . .
C17 C 0.9476(2) 0.0760(2) 0.3441(2) 0.0356(6) Uani 1 1 d . . .
C18 C 1.0130(3) 0.0438(3) 0.2673(2) 0.0507(8) Uani 1 1 d . . .
H18 H 1.0558 0.0975 0.2208 0.061 Uiso 1 1 calc R . .
C19 C 1.0129(3) -0.0707(3) 0.2619(3) 0.0617(9) Uani 1 1 d . . .
H19 H 1.0561 -0.0943 0.2108 0.074 Uiso 1 1 calc R . .
C20 C 0.9491(3) -0.1515(3) 0.3315(3) 0.0628(10) Uani 1 1 d . . .
H20 H 0.9508 -0.2280 0.3258 0.075 Uiso 1 1 calc R . .
C21 C 0.8836(3) -0.1211(3) 0.4083(3) 0.0520(8) Uani 1 1 d . . .
H21 H 0.8404 -0.1748 0.4545 0.062 Uiso 1 1 calc R . .
C22 C 0.8855(2) -0.0061(2) 0.4135(2) 0.0367(6) Uani 1 1 d . . .
C23 C 0.7453(2) 0.0031(3) 0.5588(2) 0.0421(7) Uani 1 1 d . . .
H23A H 0.7422 0.0476 0.6078 0.050 Uiso 1 1 calc R . .
H23B H 0.7748 -0.0764 0.5892 0.050 Uiso 1 1 calc R . .
C24 C 0.6186(2) 0.0021(2) 0.52568(19) 0.0336(6) Uani 1 1 d . . .
C25 C 0.5288(2) -0.0333(2) 0.5964(2) 0.0401(7) Uani 1 1 d . . .
H25 H 0.5474 -0.0558 0.6619 0.048 Uiso 1 1 calc R . .
C26 C 0.5884(3) 0.0358(3) 0.4285(2) 0.0433(7) Uani 1 1 d . . .
H26 H 0.6475 0.0604 0.3797 0.052 Uiso 1 1 calc R . .
C27 C 0.7878(2) 0.2675(2) 0.1519(2) 0.0390(6) Uani 1 1 d . . .
C28 C 0.7516(2) 0.2324(2) 0.06298(19) 0.0338(6) Uani 1 1 d . . .
C29 C 0.6646(2) 0.1530(2) 0.0754(2) 0.0367(6) Uani 1 1 d . . .
H29 H 0.6334 0.1196 0.1380 0.044 Uiso 1 1 calc R . .
C30 C 0.6237(2) 0.1230(2) -0.0039(2) 0.0382(6) Uani 1 1 d . . .
H30 H 0.5653 0.0695 0.0051 0.046 Uiso 1 1 calc R . .
C31 C 0.6699(2) 0.1726(2) -0.09701(19) 0.0336(6) Uani 1 1 d . . .
C32 C 0.7588(3) 0.2508(3) -0.1112(2) 0.0439(7) Uani 1 1 d . . .
H32 H 0.7904 0.2835 -0.1737 0.053 Uiso 1 1 calc R . .
C33 C 0.7997(3) 0.2792(3) -0.0302(2) 0.0449(7) Uani 1 1 d . . .
H33 H 0.8602 0.3304 -0.0386 0.054 Uiso 1 1 calc R . .
C34 C 0.4741(2) 0.2188(2) -0.21835(19) 0.0363(6) Uani 1 1 d . . .
C35 C 0.3680(3) 0.1727(3) -0.1765(2) 0.0512(8) Uani 1 1 d . . .
H35 H 0.3689 0.0958 -0.1393 0.061 Uiso 1 1 calc R . .
C36 C 0.2612(3) 0.2405(3) -0.1900(2) 0.0485(8) Uani 1 1 d . . .
H36 H 0.1898 0.2091 -0.1620 0.058 Uiso 1 1 calc R . .
C37 C 0.2589(2) 0.3554(2) -0.24478(19) 0.0363(6) Uani 1 1 d . . .
C38 C 0.3652(3) 0.3998(2) -0.2874(2) 0.0408(7) Uani 1 1 d . . .
H38 H 0.3641 0.4764 -0.3253 0.049 Uiso 1 1 calc R . .
C39 C 0.4733(3) 0.3327(2) -0.2747(2) 0.0423(7) Uani 1 1 d . . .
H39 H 0.5445 0.3637 -0.3037 0.051 Uiso 1 1 calc R . .
C40 C 0.1411(3) 0.4308(3) -0.2530(2) 0.0404(7) Uani 1 1 d . . .
N1 N 0.92930(18) 0.18348(18) 0.36809(15) 0.0323(5) Uani 1 1 d . . .
N2 N 0.82997(19) 0.05301(19) 0.47911(16) 0.0355(5) Uani 1 1 d . . .
N3 N 1.12299(19) 0.35217(19) 0.24505(15) 0.0344(5) Uani 1 1 d . . .
N4 N 1.31701(19) 0.32032(19) 0.20597(16) 0.0356(5) Uani 1 1 d . . .
O1 O 0.14988(18) 0.53665(16) -0.30268(14) 0.0456(5) Uani 1 1 d . . .
O2 O 0.0489(2) 0.3892(2) -0.2128(2) 0.0710(7) Uani 1 1 d . . .
O3 O 0.69220(19) 0.1731(2) -0.28050(14) 0.0546(6) Uani 1 1 d . . .
O4 O 0.58652(19) 0.01337(16) -0.16585(15) 0.0514(5) Uani 1 1 d . . .
O5 O 0.89055(17) 0.31080(17) 0.14352(13) 0.0430(5) Uani 1 1 d . . .
O6 O 0.71992(18) 0.2523(2) 0.22503(15) 0.0553(6) Uani 1 1 d . . .
S1 S 0.61265(7) 0.13451(6) -0.19700(5) 0.03993(18) Uani 1 1 d . . .
Zn1 Zn 0.94384(3) 0.33679(3) 0.26407(2) 0.03138(11) Uani 1 1 d . . .

loop_
_atom_site_aniso_label
_atom_site_aniso_U_11
_atom_site_aniso_U_22
_atom_site_aniso_U_33
_atom_site_aniso_U_23
_atom_site_aniso_U_13
_atom_site_aniso_U_12
C1 0.088(3) 0.118(3) 0.070(3) -0.024(3) -0.016(2) -0.001(3)
C2 0.0352(16) 0.087(2) 0.0413(17) -0.0265(17) 0.0055(13) -0.0158(16)
C3 0.0296(14) 0.0449(16) 0.0362(15) -0.0137(12) 0.0034(12) -0.0117(12)
C4 0.0305(14) 0.0372(15) 0.0321(14) -0.0081(11) -0.0014(11) -0.0109(11)
C5 0.0374(16) 0.0519(18) 0.0380(16) -0.0161(13) 0.0044(13) -0.0109(13)
C6 0.055(2) 0.070(2) 0.0384(17) -0.0217(15) -0.0022(15) -0.0176(17)
C7 0.050(2) 0.079(2) 0.0497(19) -0.0201(17) -0.0192(16) -0.0137(17)
C8 0.0322(15) 0.066(2) 0.0509(19) -0.0146(16) -0.0089(14) -0.0088(14)
C9 0.0271(13) 0.0411(15) 0.0354(14) -0.0082(12) -0.0007(11) -0.0077(12)
C10 0.0284(14) 0.0520(18) 0.0513(18) -0.0195(15) 0.0088(13) -0.0045(13)
C11 0.0238(13) 0.0456(16) 0.0475(17) -0.0187(13) 0.0079(12) -0.0039(12)
C12 0.056(2) 0.063(2) 0.0407(17) -0.0255(15) 0.0103(15) -0.0213(16)
C13 0.0518(19) 0.0554(19) 0.0536(19) -0.0314(16) 0.0080(15) -0.0201(16)
C14 0.0350(16) 0.0477(18) 0.0539(19) -0.0109(14) 0.0015(14) -0.0005(13)
C15 0.0330(14) 0.0455(16) 0.0317(14) -0.0087(12) -0.0003(12) -0.0069(12)
C16 0.0235(12) 0.0368(15) 0.0334(14) -0.0064(11) -0.0063(11) -0.0043(11)
C17 0.0266(13) 0.0390(15) 0.0413(15) -0.0108(13) -0.0072(12) 0.0044(12)
C18 0.0428(17) 0.056(2) 0.0527(19) -0.0169(16) 0.0014(15) 0.0078(15)
C19 0.056(2) 0.066(2) 0.069(2) -0.033(2) -0.0083(18) 0.0175(18)
C20 0.060(2) 0.048(2) 0.090(3) -0.032(2) -0.026(2) 0.0100(17)
C21 0.0482(18) 0.0418(18) 0.066(2) -0.0106(16) -0.0145(16) -0.0013(14)
C22 0.0274(14) 0.0391(16) 0.0445(16) -0.0096(13) -0.0109(12) -0.0021(12)
C23 0.0350(15) 0.0520(18) 0.0353(15) 0.0004(13) -0.0034(12) -0.0135(13)
C24 0.0311(14) 0.0350(14) 0.0339(14) -0.0047(12) -0.0033(11) -0.0094(11)
C25 0.0379(16) 0.0532(17) 0.0281(14) -0.0044(13) -0.0038(12) -0.0130(13)
C26 0.0348(15) 0.0613(19) 0.0300(14) -0.0009(13) 0.0037(12) -0.0180(14)
C27 0.0354(15) 0.0486(17) 0.0351(15) -0.0127(13) -0.0078(13) -0.0035(13)
C28 0.0283(13) 0.0437(16) 0.0322(14) -0.0130(12) -0.0054(11) -0.0035(12)
C29 0.0374(15) 0.0423(16) 0.0310(14) -0.0095(12) -0.0041(12) -0.0033(12)
C30 0.0385(15) 0.0411(16) 0.0378(15) -0.0128(13) -0.0038(12) -0.0070(13)
C31 0.0328(14) 0.0387(15) 0.0312(14) -0.0129(12) -0.0080(11) 0.0043(12)
C32 0.0426(17) 0.0591(19) 0.0303(15) -0.0108(13) 0.0028(13) -0.0107(14)
C33 0.0388(16) 0.0587(19) 0.0406(16) -0.0145(14) 0.0001(13) -0.0177(14)
C34 0.0417(16) 0.0406(16) 0.0293(14) -0.0126(12) -0.0098(12) -0.0003(13)
C35 0.0512(19) 0.0357(17) 0.062(2) -0.0002(14) -0.0160(16) -0.0040(14)
C36 0.0387(16) 0.0414(17) 0.061(2) 0.0000(15) -0.0086(14) -0.0087(14)
C37 0.0405(16) 0.0382(16) 0.0323(14) -0.0109(12) -0.0100(12) -0.0016(12)
C38 0.0480(17) 0.0357(15) 0.0358(15) -0.0033(12) -0.0057(13) -0.0008(13)
C39 0.0416(16) 0.0461(17) 0.0371(16) -0.0065(13) 0.0014(13) -0.0064(13)
C40 0.0428(17) 0.0448(18) 0.0356(15) -0.0144(14) -0.0043(13) -0.0001(14)
N1 0.0258(11) 0.0393(13) 0.0311(12) -0.0076(10) 0.0002(9) -0.0024(9)
N2 0.0267(11) 0.0407(13) 0.0366(12) -0.0029(10) -0.0030(10) -0.0086(10)
N3 0.0277(11) 0.0477(13) 0.0305(12) -0.0133(10) 0.0012(9) -0.0094(10)
N4 0.0247(11) 0.0454(13) 0.0393(13) -0.0153(11) 0.0051(10) -0.0074(10)
O1 0.0493(12) 0.0387(12) 0.0430(11) -0.0040(9) 0.0040(9) 0.0053(9)
O2 0.0464(14) 0.0590(15) 0.097(2) -0.0032(14) 0.0078(13) -0.0007(12)
O3 0.0515(13) 0.0791(15) 0.0361(11) -0.0241(11) -0.0002(10) 0.0065(11)
O4 0.0627(14) 0.0395(12) 0.0589(13) -0.0242(10) -0.0208(11) 0.0076(10)
O5 0.0350(11) 0.0610(13) 0.0368(11) -0.0134(9) -0.0077(8) -0.0156(9)
O6 0.0417(12) 0.0940(17) 0.0385(12) -0.0279(11) 0.0006(10) -0.0182(12)
S1 0.0437(4) 0.0463(4) 0.0339(4) -0.0186(3) -0.0099(3) 0.0069(3)
Zn1 0.02498(17) 0.0401(2) 0.03012(18) -0.00959(14) -0.00204(12) -0.00521(13)

loop_
_atom_type_symbol
_atom_type_description
_atom_type_scat_dispersion_real
_atom_type_scat_dispersion_imag
_atom_type_scat_source
C C 0.0033 0.0016 'International Tables Vol C Tables 4.2.6.8 and 6.1.1.4'
H H 0.0000 0.0000 'International Tables Vol C Tables 4.2.6.8 and 6.1.1.4'
N N 0.0061 0.0033 'International Tables Vol C Tables 4.2.6.8 and 6.1.1.4'
O O 0.0106 0.0060 'International Tables Vol C Tables 4.2.6.8 and 6.1.1.4'
Zn Zn 0.2839 1.4301 'International Tables Vol C Tables 4.2.6.8 and 6.1.1.4'
S S 0.1246 0.1234 'International Tables Vol C Tables 4.2.6.8 and 6.1.1.4'

loop_
_geom_angle_atom_site_label_1
_geom_angle_atom_site_label_2
_geom_angle_atom_site_label_3
_geom_angle
_geom_angle_site_symmetry_1
_geom_angle_site_symmetry_3
C2 C1 H1A 109.5 . .
C2 C1 H1B 109.5 . .
H1A C1 H1B 109.5 . .
C2 C1 H1C 109.5 . .
H1A C1 H1C 109.5 . .
H1B C1 H1C 109.5 . .
C3 C2 C1 110.8(3) . .
C3 C2 H2A 109.5 . .
C1 C2 H2A 109.5 . .
C3 C2 H2B 109.5 . .
C1 C2 H2B 109.5 . .
H2A C2 H2B 108.1 . .
N3 C3 N4 111.5(2) . .
N3 C3 C2 124.3(2) . .
N4 C3 C2 124.1(2) . .
N3 C4 C9 109.1(2) . .
N3 C4 C5 130.7(2) . .
C9 C4 C5 120.2(2) . .
C6 C5 C4 117.8(3) . .
C6 C5 H5 121.1 . .
C4 C5 H5 121.1 . .
C5 C6 C7 121.4(3) . .
C5 C6 H6 119.3 . .
C7 C6 H6 119.3 . .
C8 C7 C6 122.0(3) . .
C8 C7 H7 119.0 . .
C6 C7 H7 119.0 . .
C7 C8 C9 116.5(3) . .
C7 C8 H8 121.8 . .
C9 C8 H8 121.8 . .
N4 C9 C4 105.7(2) . .
N4 C9 C8 132.3(3) . .
C4 C9 C8 122.1(3) . .
N4 C10 C11 113.1(2) . .
N4 C10 H10A 109.0 . .
C11 C10 H10A 109.0 . .
N4 C10 H10B 109.0 . .
C11 C10 H10B 109.0 . .
H10A C10 H10B 107.8 . .
C12 C11 C13 117.3(3) . .
C12 C11 C10 120.5(3) . .
C13 C11 C10 122.2(3) . .
C11 C12 C13 121.6(3) . 2_865
C11 C12 H12 119.2 . .
C13 C12 H12 119.2 2_865 .
C12 C13 C11 121.1(3) 2_865 .
C12 C13 H13 119.5 2_865 .
C11 C13 H13 119.5 . .
C15 C14 H14A 109.5 . .
C15 C14 H14B 109.5 . .
H14A C14 H14B 109.5 . .
C15 C14 H14C 109.5 . .
H14A C14 H14C 109.5 . .
H14B C14 H14C 109.5 . .
C16 C15 C14 113.1(2) . .
C16 C15 H15A 109.0 . .
C14 C15 H15A 109.0 . .
C16 C15 H15B 109.0 . .
C14 C15 H15B 109.0 . .
H15A C15 H15B 107.8 . .
N1 C16 N2 111.4(2) . .
N1 C16 C15 124.8(2) . .
N2 C16 C15 123.8(2) . .
C18 C17 C22 120.1(3) . .
C18 C17 N1 131.1(3) . .
C22 C17 N1 108.8(2) . .
C17 C18 C19 117.9(3) . .
C17 C18 H18 121.1 . .
C19 C18 H18 121.1 . .
C20 C19 C18 121.3(3) . .
C20 C19 H19 119.4 . .
C18 C19 H19 119.4 . .
C21 C20 C19 121.7(3) . .
C21 C20 H20 119.2 . .
C19 C20 H20 119.2 . .
C20 C21 C22 116.5(3) . .
C20 C21 H21 121.8 . .
C22 C21 H21 121.8 . .
N2 C22 C17 105.9(2) . .
N2 C22 C21 131.5(3) . .
C17 C22 C21 122.6(3) . .
N2 C23 C24 113.3(2) . .
N2 C23 H23A 108.9 . .
C24 C23 H23A 108.9 . .
N2 C23 H23B 108.9 . .
C24 C23 H23B 108.9 . .
H23A C23 H23B 107.7 . .
C25 C24 C26 118.3(2) . .
C25 C24 C23 118.2(2) . .
C26 C24 C23 123.5(2) . .
C24 C25 C26 121.2(3) . 2_656
C24 C25 H25 119.4 . .
C26 C25 H25 119.4 2_656 .
C25 C26 C24 120.4(3) 2_656 .
C25 C26 H26 119.8 2_656 .
C24 C26 H26 119.8 . .
O6 C27 O5 125.4(3) . .
O6 C27 C28 119.1(2) . .
O5 C27 C28 115.5(2) . .
C29 C28 C33 119.2(2) . .
C29 C28 C27 118.4(2) . .
C33 C28 C27 122.4(2) . .
C30 C29 C28 120.6(2) . .
C30 C29 H29 119.7 . .
C28 C29 H29 119.7 . .
C29 C30 C31 119.8(3) . .
C29 C30 H30 120.1 . .
C31 C30 H30 120.1 . .
C32 C31 C30 120.6(2) . .
C32 C31 S1 120.9(2) . .
C30 C31 S1 118.4(2) . .
C33 C32 C31 118.7(3) . .
C33 C32 H32 120.6 . .
C31 C32 H32 120.6 . .
C32 C33 C28 120.9(3) . .
C32 C33 H33 119.5 . .
C28 C33 H33 119.5 . .
C35 C34 C39 120.3(3) . .
C35 C34 S1 120.2(2) . .
C39 C34 S1 119.4(2) . .
C34 C35 C36 119.9(3) . .
C34 C35 H35 120.1 . .
C36 C35 H35 120.1 . .
C37 C36 C35 120.6(3) . .
C37 C36 H36 119.7 . .
C35 C36 H36 119.7 . .
C38 C37 C36 119.0(3) . .
C38 C37 C40 121.5(2) . .
C36 C37 C40 119.5(3) . .
C37 C38 C39 121.2(3) . .
C37 C38 H38 119.4 . .
C39 C38 H38 119.4 . .
C38 C39 C34 119.0(3) . .
C38 C39 H39 120.5 . .
C34 C39 H39 120.5 . .
O2 C40 O1 125.8(3) . .
O2 C40 C37 119.8(3) . .
O1 C40 C37 114.4(2) . .
C16 N1 C17 106.1(2) . .
C16 N1 Zn1 126.80(18) . .
C17 N1 Zn1 121.30(17) . .
C16 N2 C22 107.8(2) . .
C16 N2 C23 127.3(2) . .
C22 N2 C23 124.5(2) . .
C3 N3 C4 106.0(2) . .
C3 N3 Zn1 130.88(18) . .
C4 N3 Zn1 121.54(17) . .
C3 N4 C9 107.7(2) . .
C3 N4 C10 127.0(2) . .
C9 N4 C10 125.2(2) . .
C40 O1 Zn1 120.61(18) . 2_665
C27 O5 Zn1 114.52(17) . .
O3 S1 O4 119.96(13) . .
O3 S1 C34 107.75(13) . .
O4 S1 C34 107.54(13) . .
O3 S1 C31 107.80(13) . .
O4 S1 C31 107.85(12) . .
C34 S1 C31 104.99(12) . .
O1 Zn1 O5 112.19(9) 2_665 .
O1 Zn1 N3 115.92(9) 2_665 .
O5 Zn1 N3 106.72(9) . .
O1 Zn1 N1 111.11(9) 2_665 .
O5 Zn1 N1 106.35(9) . .
N3 Zn1 N1 103.80(9) . .

loop_
_geom_bond_atom_site_label_1
_geom_bond_atom_site_label_2
_geom_bond_distance
_geom_bond_site_symmetry_2
C1 C2 1.462(5) .
C1 H1A 0.9600 .
C1 H1B 0.9600 .
C1 H1C 0.9600 .
C2 C3 1.486(4) .
C2 H2A 0.9700 .
C2 H2B 0.9700 .
C3 N3 1.336(3) .
C3 N4 1.350(3) .
C4 N3 1.387(3) .
C4 C9 1.392(4) .
C4 C5 1.390(4) .
C5 C6 1.370(4) .
C5 H5 0.9300 .
C6 C7 1.393(4) .
C6 H6 0.9300 .
C7 C8 1.371(4) .
C7 H7 0.9300 .
C8 C9 1.394(4) .
C8 H8 0.9300 .
C9 N4 1.387(3) .
C10 N4 1.470(3) .
C10 C11 1.507(4) .
C10 H10A 0.9700 .
C10 H10B 0.9700 .
C11 C12 1.378(4) .
C11 C13 1.380(4) .
C12 C13 1.373(4) 2_865
C12 H12 0.9300 .
C13 C12 1.373(4) 2_865
C13 H13 0.9300 .
C14 C15 1.526(4) .
C14 H14A 0.9600 .
C14 H14B 0.9600 .
C14 H14C 0.9600 .
C15 C16 1.475(4) .
C15 H15A 0.9700 .
C15 H15B 0.9700 .
C16 N1 1.330(3) .
C16 N2 1.356(3) .
C17 C18 1.383(4) .
C17 C22 1.391(4) .
C17 N1 1.395(3) .
C18 C19 1.380(4) .
C18 H18 0.9300 .
C19 C20 1.393(5) .
C19 H19 0.9300 .
C20 C21 1.374(5) .
C20 H20 0.9300 .
C21 C22 1.387(4) .
C21 H21 0.9300 .
C22 N2 1.383(3) .
C23 N2 1.458(3) .
C23 C24 1.521(4) .
C23 H23A 0.9700 .
C23 H23B 0.9700 .
C24 C25 1.380(4) .
C24 C26 1.386(4) .
C25 C26 1.382(4) 2_656
C25 H25 0.9300 .
C26 C25 1.382(4) 2_656
C26 H26 0.9300 .
C27 O6 1.224(3) .
C27 O5 1.284(3) .
C27 C28 1.511(4) .
C28 C29 1.384(4) .
C28 C33 1.384(4) .
C29 C30 1.376(4) .
C29 H29 0.9300 .
C30 C31 1.383(4) .
C30 H30 0.9300 .
C31 C32 1.388(4) .
C31 S1 1.763(3) .
C32 C33 1.389(4) .
C32 H32 0.9300 .
C33 H33 0.9300 .
C34 C35 1.381(4) .
C34 C39 1.384(4) .
C34 S1 1.765(3) .
C35 C36 1.374(4) .
C35 H35 0.9300 .
C36 C37 1.385(4) .
C36 H36 0.9300 .
C37 C38 1.378(4) .
C37 C40 1.517(4) .
C38 C39 1.381(4) .
C38 H38 0.9300 .
C39 H39 0.9300 .
C40 O2 1.222(3) .
C40 O1 1.283(3) .
N1 Zn1 2.040(2) .
N3 Zn1 2.017(2) .
O1 Zn1 1.925(2) 2_665
O3 S1 1.431(2) .
O4 S1 1.443(2) .
O5 Zn1 1.9473(19) .
Zn1 O1 1.925(2) 2_665

loop_
_geom_torsion_atom_site_label_1
_geom_torsion_atom_site_label_2
_geom_torsion_atom_site_label_3
_geom_torsion_atom_site_label_4
_geom_torsion
_geom_torsion_site_symmetry_1
_geom_torsion_site_symmetry_2
_geom_torsion_site_symmetry_3
_geom_torsion_site_symmetry_4
C1 C2 C3 N3 80.1(4) . . . .
C1 C2 C3 N4 -97.0(4) . . . .
N3 C4 C5 C6 179.0(3) . . . .
C9 C4 C5 C6 -1.0(4) . . . .
C4 C5 C6 C7 -0.7(5) . . . .
C5 C6 C7 C8 1.3(5) . . . .
C6 C7 C8 C9 -0.1(5) . . . .
N3 C4 C9 N4 1.2(3) . . . .
C5 C4 C9 N4 -178.8(2) . . . .
N3 C4 C9 C8 -177.7(2) . . . .
C5 C4 C9 C8 2.3(4) . . . .
C7 C8 C9 N4 179.7(3) . . . .
C7 C8 C9 C4 -1.7(4) . . . .
N4 C10 C11 C12 67.4(3) . . . .
N4 C10 C11 C13 -113.6(3) . . . .
C13 C11 C12 C13 0.3(5) . . . 2_865
C10 C11 C12 C13 179.3(3) . . . 2_865
C12 C11 C13 C12 -0.3(5) . . . 2_865
C10 C11 C13 C12 -179.3(3) . . . 2_865
C14 C15 C16 N1 103.5(3) . . . .
C14 C15 C16 N2 -75.9(3) . . . .
C22 C17 C18 C19 0.7(4) . . . .
N1 C17 C18 C19 -178.9(3) . . . .
C17 C18 C19 C20 -0.1(5) . . . .
C18 C19 C20 C21 0.1(5) . . . .
C19 C20 C21 C22 -0.7(5) . . . .
C18 C17 C22 N2 -179.8(2) . . . .
N1 C17 C22 N2 0.0(3) . . . .
C18 C17 C22 C21 -1.4(4) . . . .
N1 C17 C22 C21 178.3(2) . . . .
C20 C21 C22 N2 179.2(3) . . . .
C20 C21 C22 C17 1.3(4) . . . .
N2 C23 C24 C25 -174.2(2) . . . .
N2 C23 C24 C26 5.2(4) . . . .
C26 C24 C25 C26 0.3(5) . . . 2_656
C23 C24 C25 C26 179.7(3) . . . 2_656
C25 C24 C26 C25 -0.3(5) . . . 2_656
C23 C24 C26 C25 -179.7(3) . . . 2_656
O6 C27 C28 C29 -19.9(4) . . . .
O5 C27 C28 C29 159.5(3) . . . .
O6 C27 C28 C33 158.2(3) . . . .
O5 C27 C28 C33 -22.4(4) . . . .
C33 C28 C29 C30 -1.7(4) . . . .
C27 C28 C29 C30 176.5(2) . . . .
C28 C29 C30 C31 0.0(4) . . . .
C29 C30 C31 C32 1.2(4) . . . .
C29 C30 C31 S1 -178.5(2) . . . .
C30 C31 C32 C33 -0.6(4) . . . .
S1 C31 C32 C33 179.1(2) . . . .
C31 C32 C33 C28 -1.1(4) . . . .
C29 C28 C33 C32 2.3(4) . . . .
C27 C28 C33 C32 -175.8(3) . . . .
C39 C34 C35 C36 -0.7(5) . . . .
S1 C34 C35 C36 177.1(2) . . . .
C34 C35 C36 C37 -0.4(5) . . . .
C35 C36 C37 C38 1.3(5) . . . .
C35 C36 C37 C40 -176.0(3) . . . .
C36 C37 C38 C39 -1.2(4) . . . .
C40 C37 C38 C39 176.1(3) . . . .
C37 C38 C39 C34 0.1(4) . . . .
C35 C34 C39 C38 0.8(4) . . . .
S1 C34 C39 C38 -177.0(2) . . . .
C38 C37 C40 O2 -178.6(3) . . . .
C36 C37 C40 O2 -1.3(4) . . . .
C38 C37 C40 O1 0.5(4) . . . .
C36 C37 C40 O1 177.8(3) . . . .
N2 C16 N1 C17 0.4(3) . . . .
C15 C16 N1 C17 -179.1(2) . . . .
N2 C16 N1 Zn1 153.50(17) . . . .
C15 C16 N1 Zn1 -26.0(4) . . . .
C18 C17 N1 C16 179.5(3) . . . .
C22 C17 N1 C16 -0.2(3) . . . .
C18 C17 N1 Zn1 24.6(4) . . . .
C22 C17 N1 Zn1 -155.12(17) . . . .
N1 C16 N2 C22 -0.5(3) . . . .
C15 C16 N2 C22 179.0(2) . . . .
N1 C16 N2 C23 -173.6(2) . . . .
C15 C16 N2 C23 5.9(4) . . . .
C17 C22 N2 C16 0.3(3) . . . .
C21 C22 N2 C16 -177.9(3) . . . .
C17 C22 N2 C23 173.7(2) . . . .
C21 C22 N2 C23 -4.5(4) . . . .
C24 C23 N2 C16 92.3(3) . . . .
C24 C23 N2 C22 -79.8(3) . . . .
N4 C3 N3 C4 1.3(3) . . . .
C2 C3 N3 C4 -176.1(3) . . . .
N4 C3 N3 Zn1 -164.13(18) . . . .
C2 C3 N3 Zn1 18.4(4) . . . .
C9 C4 N3 C3 -1.5(3) . . . .
C5 C4 N3 C3 178.4(3) . . . .
C9 C4 N3 Zn1 165.58(18) . . . .
C5 C4 N3 Zn1 -14.5(4) . . . .
N3 C3 N4 C9 -0.6(3) . . . .
C2 C3 N4 C9 176.9(3) . . . .
N3 C3 N4 C10 -177.6(2) . . . .
C2 C3 N4 C10 -0.1(4) . . . .
C4 C9 N4 C3 -0.4(3) . . . .
C8 C9 N4 C3 178.4(3) . . . .
C4 C9 N4 C10 176.7(2) . . . .
C8 C9 N4 C10 -4.6(5) . . . .
C11 C10 N4 C3 79.9(3) . . . .
C11 C10 N4 C9 -96.5(3) . . . .
O2 C40 O1 Zn1 36.3(4) . . . 2_665
C37 C40 O1 Zn1 -142.72(19) . . . 2_665
O6 C27 O5 Zn1 6.8(4) . . . .
C28 C27 O5 Zn1 -172.63(17) . . . .
C35 C34 S1 O3 151.2(2) . . . .
C39 C34 S1 O3 -30.9(3) . . . .
C35 C34 S1 O4 20.6(3) . . . .
C39 C34 S1 O4 -161.5(2) . . . .
C35 C34 S1 C31 -94.1(3) . . . .
C39 C34 S1 C31 83.8(2) . . . .
C32 C31 S1 O3 13.9(3) . . . .
C30 C31 S1 O3 -166.4(2) . . . .
C32 C31 S1 O4 144.8(2) . . . .
C30 C31 S1 O4 -35.5(2) . . . .
C32 C31 S1 C34 -100.8(2) . . . .
C30 C31 S1 C34 79.0(2) . . . .
C27 O5 Zn1 O1 -70.5(2) . . . 2_665
C27 O5 Zn1 N3 161.56(19) . . . .
C27 O5 Zn1 N1 51.2(2) . . . .
C3 N3 Zn1 O1 -141.4(2) . . . 2_665
C4 N3 Zn1 O1 55.0(2) . . . 2_665
C3 N3 Zn1 O5 -15.7(3) . . . .
C4 N3 Zn1 O5 -179.21(19) . . . .
C3 N3 Zn1 N1 96.4(3) . . . .
C4 N3 Zn1 N1 -67.1(2) . . . .
C16 N1 Zn1 O1 5.6(2) . . . 2_665
C17 N1 Zn1 O1 154.97(18) . . . 2_665
C16 N1 Zn1 O5 -116.8(2) . . . .
C17 N1 Zn1 O5 32.6(2) . . . .
C16 N1 Zn1 N3 130.8(2) . . . .
C17 N1 Zn1 N3 -79.8(2) . . . .
